data_7045673
loop_
_publ_author_name
'Brugos, Javier'
'Cabeza, Javier A.'
'Garc\'ia-\'Alvarez, Pablo'
'P\'erez-Carre\~no, Enrique'
'Polo, Diego'

_publ_section_title
;
 Synthesis and some coordination chemistry of the PSnP pincer-type
 stannylene
 Sn(NCH<sub>2</sub>P<sup>t</sup>Bu<sub>2</sub>)<sub>2</sub>C<sub>6</sub>H<sub>4</sub>,
 attempts to prepare the PSiP analogue, and the effect of the E atom on
 the molecular structures of
 E(NCH<sub>2</sub>P<sup>t</sup>Bu<sub>2</sub>)<sub>2</sub>C<sub>6</sub>H<sub>4</sub>
 (E = C, Si, Ge, Sn).
;
_journal_issue 13
_journal_name_full 'Dalton transactions (Cambridge, England : 2003)'
_journal_page_first 4534
_journal_page_last 4544
_journal_paper_doi 10.1039/c7dt04561a
_journal_volume 47
_journal_year 2018
_chemical_formula_moiety '2(C34 H58 Cl2 N2 P2 Ru Sn), C7 H8'
_chemical_formula_sum 'C75 H124 Cl4 N4 P4 Ru2 Sn2'
_chemical_formula_weight 1786.97
_space_group_crystal_system monoclinic
_space_group_IT_number 15
_space_group_name_Hall '-C 2yc'
_space_group_name_H-M_alt 'C 1 2/c 1'
_symmetry_space_group_name_Hall '-C 2yc'
_symmetry_space_group_name_H-M 'C 1 2/c 1'
_atom_sites_solution_hydrogens geom
_audit_creation_method SHELXL-2014
_audit_update_record
;
2017-11-29 deposited with the CCDC.
2018-02-19 downloaded from the CCDC.
;
_cell_angle_alpha 90
_cell_angle_beta 98.159(4)
_cell_angle_gamma 90
_cell_formula_units_Z 4
_cell_length_a 27.8898(11)
_cell_length_b 19.6719(7)
_cell_length_c 16.2784(5)
_cell_measurement_reflns_used 7016
_cell_measurement_temperature 150(2)
_cell_measurement_theta_max 69.6010
_cell_measurement_theta_min 3.7270
_cell_volume 8840.7(5)
_computing_cell_refinement 'CrysAlisPro 1.171.38.46 (Rigaku OD, 2015)'
_computing_data_collection 'CrysAlisPro 1.171.38.46 (Rigaku OD, 2015)'
_computing_data_reduction 'CrysAlisPro 1.171.38.46 (Rigaku OD, 2015)'
_computing_molecular_graphics 'MERCURY (Cambridge Crystallographic Data Centre: Cambridge, UK, 2016)'
_computing_publication_material 'SHELXL-2014 (Sheldrick, 2014)'
_computing_structure_refinement 'SHELXL-2014 (Sheldrick, 2014)'
_computing_structure_solution 'SIR-97 (Giacovazzo, 1999)'
_diffrn_ambient_temperature 150(2)
_diffrn_measured_fraction_theta_full 0.976
_diffrn_measured_fraction_theta_max 0.982
_diffrn_measurement_device_type 'Nova (Cu) X-ray Source'
_diffrn_radiation_type CuK\a
_diffrn_radiation_wavelength 1.5418
_diffrn_reflns_av_R_equivalents 0.0500
_diffrn_reflns_av_unetI/netI 0.0552
_diffrn_reflns_Laue_measured_fraction_full 0.976
_diffrn_reflns_Laue_measured_fraction_max 0.982
_diffrn_reflns_limit_h_max 33
_diffrn_reflns_limit_h_min -30
_diffrn_reflns_limit_k_max 16
_diffrn_reflns_limit_k_min -23
_diffrn_reflns_limit_l_max 19
_diffrn_reflns_limit_l_min -18
_diffrn_reflns_number 22033
_diffrn_reflns_point_group_measured_fraction_full 0.976
_diffrn_reflns_point_group_measured_fraction_max 0.982
_diffrn_reflns_theta_full 70.000
_diffrn_reflns_theta_max 69.656
_diffrn_reflns_theta_min 3.727
_diffrn_source 'micro-focus sealed X-ray tube'
_exptl_absorpt_coefficient_mu 9.239
_exptl_absorpt_correction_T_max 1.00000
_exptl_absorpt_correction_T_min 0.42723
_exptl_absorpt_correction_type multi-scan
_exptl_absorpt_process_details
;
CrysAlisPro 1.171.38.46 (Rigaku Oxford Diffraction, 2015)
Empirical absorption correction using spherical harmonics,
 implemented in SCALE3 ABSPACK scaling algorithm.
;
_exptl_crystal_colour colourless
_exptl_crystal_density_diffrn 1.343
_exptl_crystal_description prism
_exptl_crystal_F_000 3672
_exptl_crystal_size_max 0.17
_exptl_crystal_size_mid 0.08
_exptl_crystal_size_min 0.03
_refine_diff_density_max 1.323
_refine_diff_density_min -1.800
_refine_diff_density_rms 0.154
_refine_ls_extinction_method none
_refine_ls_goodness_of_fit_ref 1.061
_refine_ls_hydrogen_treatment constr
_refine_ls_matrix_type full
_refine_ls_number_parameters 452
_refine_ls_number_reflns 8179
_refine_ls_number_restraints 46
_refine_ls_restrained_S_all 1.059
_refine_ls_R_factor_all 0.0702
_refine_ls_R_factor_gt 0.0495
_refine_ls_shift/su_max 0.001
_refine_ls_shift/su_mean 0.000
_refine_ls_structure_factor_coef Fsqd
_refine_ls_weighting_details 'w=1/[\s^2^(Fo^2^)+(0.0931P)^2^+41.6940P] where P=(Fo^2^+2Fc^2^)/3'
_refine_ls_weighting_scheme calc
_refine_ls_wR_factor_gt 0.1409
_refine_ls_wR_factor_ref 0.1743
_reflns_Friedel_coverage 0.000
_reflns_number_gt 6150
_reflns_number_total 8179
_reflns_threshold_expression 'I > 2\s(I)'
_cod_data_source_file c7dt04561a2.cif
_cod_data_source_block 6
_cod_depositor_comments 'Adding full bibliography for 7045672--7045673.cif.'
_cod_database_code 7045673
_shelx_space_group_comment
;
The symmetry employed for this shelxl refinement is uniquely defined
by the following loop, which should always be used as a source of
symmetry information in preference to the above space-group names.
They are only intended as comments.
;
_shelxl_version_number 2014-3

loop_
_space_group_symop_operation_xyz
'x, y, z'
'-x, y, -z+1/2'
'x+1/2, y+1/2, z'
'-x+1/2, y+1/2, -z+1/2'
'-x, -y, -z'
'x, -y, z-1/2'
'-x+1/2, -y+1/2, -z'
'x+1/2, -y+1/2, z-1/2'

loop_
_atom_site_label
_atom_site_type_symbol
_atom_site_fract_x
_atom_site_fract_y
_atom_site_fract_z
_atom_site_U_iso_or_equiv
_atom_site_adp_type
_atom_site_occupancy
_atom_site_site_symmetry_order
_atom_site_calc_flag
_atom_site_refinement_flags_posn
_atom_site_refinement_flags_adp
_atom_site_refinement_flags_occupancy
_atom_site_disorder_assembly
_atom_site_disorder_group
C1 C 0.7690(3) 0.0074(4) 0.4132(4) 0.0461(17) Uani 1 1 d . . . . .
H1A H 0.7727 -0.0415 0.4233 0.069 Uiso 1 1 calc R U . . .
H1B H 0.8010 0.0281 0.4132 0.069 Uiso 1 1 calc R U . . .
H1C H 0.7492 0.0151 0.3593 0.069 Uiso 1 1 calc R U . . .
C2 C 0.7325(3) 0.1144(4) 0.4592(5) 0.0455(17) Uani 1 1 d . . . . .
H2A H 0.7114 0.1165 0.4056 0.068 Uiso 1 1 calc R U . . .
H2B H 0.7626 0.1391 0.4553 0.068 Uiso 1 1 calc R U . . .
H2C H 0.7159 0.1353 0.5020 0.068 Uiso 1 1 calc R U . . .
C3 C 0.6961(3) 0.0041(4) 0.4862(5) 0.0514(19) Uani 1 1 d . . . . .
H3A H 0.6751 0.0093 0.4331 0.077 Uiso 1 1 calc R U . . .
H3B H 0.6805 0.0243 0.5306 0.077 Uiso 1 1 calc R U . . .
H3C H 0.7020 -0.0443 0.4977 0.077 Uiso 1 1 calc R U . . .
C4 C 0.7441(3) 0.0399(4) 0.4820(4) 0.0372(14) Uani 1 1 d . . . . .
C5 C 0.8485(3) -0.0755(4) 0.5589(5) 0.052(2) Uani 1 1 d . . . . .
H5A H 0.8775 -0.0480 0.5754 0.078 Uiso 1 1 calc R U . . .
H5B H 0.8377 -0.0698 0.4993 0.078 Uiso 1 1 calc R U . . .
H5C H 0.8560 -0.1235 0.5708 0.078 Uiso 1 1 calc R U . . .
C6 C 0.7662(3) -0.1035(4) 0.5915(6) 0.059(2) Uani 1 1 d . . . . .
H6A H 0.7763 -0.1471 0.6177 0.089 Uiso 1 1 calc R U . . .
H6B H 0.7575 -0.1100 0.5316 0.089 Uiso 1 1 calc R U . . .
H6C H 0.7381 -0.0861 0.6149 0.089 Uiso 1 1 calc R U . . .
C7 C 0.8284(3) -0.0552(4) 0.6989(4) 0.0467(17) Uani 1 1 d . . . . .
H7A H 0.8034 -0.0411 0.7321 0.070 Uiso 1 1 calc R U . . .
H7B H 0.8562 -0.0246 0.7099 0.070 Uiso 1 1 calc R U . . .
H7C H 0.8386 -0.1018 0.7139 0.070 Uiso 1 1 calc R U . . .
C8 C 0.8080(3) -0.0524(3) 0.6078(4) 0.0391(15) Uani 1 1 d . . . . .
C9 C 0.7462(2) 0.0557(3) 0.6603(4) 0.0308(13) Uani 1 1 d . . . . .
H9A H 0.7202 0.0868 0.6352 0.037 Uiso 1 1 calc R U . . .
H9B H 0.7307 0.0125 0.6731 0.037 Uiso 1 1 calc R U . . .
C10 C 0.7417(2) 0.1214(3) 0.7856(4) 0.0297(13) Uani 1 1 d . . . . .
C11 C 0.6920(2) 0.1106(3) 0.7860(4) 0.0344(14) Uani 1 1 d . . . . .
H11 H 0.6751 0.0781 0.7496 0.041 Uiso 1 1 calc R U . . .
C12 C 0.6675(2) 0.1476(4) 0.8394(4) 0.0399(16) Uani 1 1 d . . . . .
H12 H 0.6338 0.1404 0.8389 0.048 Uiso 1 1 calc R U . . .
C13 C 0.6915(3) 0.1948(4) 0.8934(4) 0.0417(16) Uani 1 1 d . . . . .
H13 H 0.6743 0.2195 0.9300 0.050 Uiso 1 1 calc R U . . .
C14 C 0.7409(2) 0.2061(4) 0.8940(4) 0.0361(14) Uani 1 1 d . . . . .
H14 H 0.7574 0.2380 0.9319 0.043 Uiso 1 1 calc R U . . .
C15 C 0.7664(2) 0.1711(3) 0.8395(4) 0.0286(12) Uani 1 1 d . . . . .
C16 C 0.8455(2) 0.2251(4) 0.8919(4) 0.0355(14) Uani 1 1 d . . . . .
H16A H 0.8579 0.1989 0.9424 0.043 Uiso 1 1 calc R U . . .
H16B H 0.8263 0.2639 0.9083 0.043 Uiso 1 1 calc R U . . .
C17 C 0.8255(4) 0.3366(4) 0.7583(5) 0.067(3) Uani 1 1 d . . . . .
H17A H 0.8137 0.3809 0.7365 0.100 Uiso 1 1 calc R U . . .
H17B H 0.8038 0.3190 0.7956 0.100 Uiso 1 1 calc R U . . .
H17C H 0.8263 0.3049 0.7122 0.100 Uiso 1 1 calc R U . . .
C18 C 0.9094(5) 0.3712(5) 0.7452(7) 0.088(4) Uani 1 1 d . . . . .
H18A H 0.9074 0.3409 0.6970 0.132 Uiso 1 1 calc R U . . .
H18B H 0.9429 0.3727 0.7731 0.132 Uiso 1 1 calc R U . . .
H18C H 0.8992 0.4170 0.7267 0.132 Uiso 1 1 calc R U . . .
C19 C 0.8742(3) 0.3981(4) 0.8753(5) 0.057(2) Uani 1 1 d . . . . .
H19A H 0.8631 0.4417 0.8504 0.085 Uiso 1 1 calc R U . . .
H19B H 0.9065 0.4036 0.9071 0.085 Uiso 1 1 calc R U . . .
H19C H 0.8516 0.3828 0.9124 0.085 Uiso 1 1 calc R U . . .
C20 C 0.8762(3) 0.3446(4) 0.8058(5) 0.0503(19) Uani 1 1 d . . . . .
C21 C 0.9884(3) 0.3043(5) 0.9067(7) 0.070(3) Uani 1 1 d . . . . .
H21A H 0.9791 0.3523 0.9005 0.105 Uiso 1 1 calc R U . . .
H21B H 0.9962 0.2870 0.8537 0.105 Uiso 1 1 calc R U . . .
H21C H 1.0167 0.2998 0.9493 0.105 Uiso 1 1 calc R U . . .
C22 C 0.9636(3) 0.1879(5) 0.9493(6) 0.061(2) Uani 1 1 d . . . . .
H22A H 0.9743 0.1689 0.8992 0.091 Uiso 1 1 calc R U . . .
H22B H 0.9366 0.1608 0.9641 0.091 Uiso 1 1 calc R U . . .
H22C H 0.9905 0.1869 0.9950 0.091 Uiso 1 1 calc R U . . .
C23 C 0.9337(3) 0.2928(5) 1.0137(5) 0.061(2) Uani 1 1 d . . . . .
H23A H 0.9626 0.2923 1.0558 0.091 Uiso 1 1 calc R U . . .
H23B H 0.9083 0.2651 1.0327 0.091 Uiso 1 1 calc R U . . .
H23C H 0.9222 0.3396 1.0046 0.091 Uiso 1 1 calc R U . . .
C24 C 0.9465(2) 0.2636(4) 0.9322(5) 0.0487(18) Uani 1 1 d . . . . .
C25 C 0.9578(3) 0.0451(5) 0.6488(5) 0.0528(19) Uani 1 1 d . . . . .
H25A H 0.9919 0.0516 0.6420 0.079 Uiso 1 1 calc R U . . .
H25B H 0.9480 -0.0015 0.6329 0.079 Uiso 1 1 calc R U . . .
H25C H 0.9539 0.0528 0.7070 0.079 Uiso 1 1 calc R U . . .
C26 C 0.9269(2) 0.0944(4) 0.5947(4) 0.0432(17) Uani 1 1 d . . . . .
C27 C 0.9009(2) 0.0756(4) 0.5173(4) 0.0385(15) Uani 1 1 d . . . . .
H27 H 0.9001 0.0290 0.5018 0.046 Uiso 1 1 calc R U . . .
C28 C 0.8759(2) 0.1229(3) 0.4621(4) 0.0361(15) Uani 1 1 d . . . . .
H28 H 0.8610 0.1085 0.4089 0.043 Uiso 1 1 calc R U . . .
C29 C 0.8730(2) 0.1915(3) 0.4854(4) 0.0340(14) Uani 1 1 d . . . . .
C30 C 0.8967(2) 0.2100(4) 0.5667(4) 0.0375(15) Uani 1 1 d . . . . .
H30 H 0.8939 0.2553 0.5857 0.045 Uiso 1 1 calc R U . . .
C31 C 0.9234(2) 0.1634(4) 0.6180(4) 0.0369(15) Uani 1 1 d . . . . .
H31 H 0.9398 0.1780 0.6702 0.044 Uiso 1 1 calc R U . . .
C32 C 0.8449(3) 0.2448(4) 0.4300(4) 0.0428(16) Uani 1 1 d . . . . .
H32 H 0.8170 0.2599 0.4578 0.051 Uiso 1 1 calc R U . . .
C33 C 0.8767(3) 0.3066(4) 0.4218(6) 0.061(2) Uani 1 1 d . . . . .
H33A H 0.8854 0.3278 0.4764 0.091 Uiso 1 1 calc R U . . .
H33B H 0.8590 0.3393 0.3835 0.091 Uiso 1 1 calc R U . . .
H33C H 0.9063 0.2924 0.4003 0.091 Uiso 1 1 calc R U . . .
C34 C 0.8246(3) 0.2189(4) 0.3442(4) 0.0494(18) Uani 1 1 d . . . . .
H34A H 0.8514 0.2071 0.3137 0.074 Uiso 1 1 calc R U . . .
H34B H 0.8047 0.2543 0.3140 0.074 Uiso 1 1 calc R U . . .
H34C H 0.8048 0.1784 0.3495 0.074 Uiso 1 1 calc R U . . .
C35 C 1.0142(8) 0.4954(13) 0.4582(13) 0.072(10) Uiso 0.25 1 d D U P A -1
C36 C 0.9693(8) 0.4707(13) 0.4678(13) 0.045(8) Uiso 0.25 1 d D U P A -1
H36 H 0.9510 0.4467 0.4234 0.054 Uiso 0.25 1 calc R U P A -1
C37 C 0.9504(9) 0.4799(14) 0.5409(14) 0.066(9) Uiso 0.25 1 d D U P A -1
H37 H 0.9193 0.4626 0.5471 0.079 Uiso 0.25 1 calc R U P A -1
C38 C 0.9776(10) 0.5147(15) 0.6047(14) 0.079(11) Uiso 0.25 1 d D U P A -1
H38 H 0.9649 0.5216 0.6552 0.095 Uiso 0.25 1 calc R U P A -1
C39 C 1.0227(10) 0.5396(15) 0.5965(15) 0.078(10) Uiso 0.25 1 d D U P A -1
H39 H 1.0414 0.5629 0.6411 0.093 Uiso 0.25 1 calc R U P A -1
C40 C 1.0402(9) 0.5302(15) 0.5226(15) 0.062(11) Uiso 0.25 1 d D U P A -1
H40 H 1.0711 0.5481 0.5161 0.075 Uiso 0.25 1 calc R U P A -1
C41 C 1.0343(12) 0.4851(19) 0.3792(15) 0.090(14) Uiso 0.25 1 d D U P A -1
H41A H 1.0484 0.5277 0.3629 0.135 Uiso 0.25 1 calc R U P A -1
H41B H 1.0082 0.4709 0.3357 0.135 Uiso 0.25 1 calc R U P A -1
H41C H 1.0593 0.4499 0.3871 0.135 Uiso 0.25 1 calc R U P A -1
C42 C 0.9855(8) 0.1783(9) 0.2722(13) 0.068(9) Uiso 0.25 1 d D U P B -2
C43 C 0.9603(7) 0.2375(10) 0.2542(14) 0.036(6) Uiso 0.25 1 d D U P B -2
H43 H 0.9259 0.2367 0.2486 0.044 Uiso 0.25 1 calc R U P B -2
C44 C 0.9834(9) 0.2983(10) 0.244(2) 0.076(11) Uiso 0.25 1 d D U P B -2
H44 H 0.9654 0.3389 0.2320 0.091 Uiso 0.25 1 calc R U P B -2
C45 C 1.0330(9) 0.2986(11) 0.252(2) 0.070(10) Uiso 0.25 1 d D U P B -2
H45 H 1.0494 0.3399 0.2439 0.084 Uiso 0.25 1 calc R U P B -2
C46 C 1.0596(7) 0.2404(13) 0.2706(19) 0.075(10) Uiso 0.25 1 d D U P B -2
H46 H 1.0939 0.2415 0.2773 0.090 Uiso 0.25 1 calc R U P B -2
C47 C 1.0354(8) 0.1805(11) 0.2796(17) 0.077(10) Uiso 0.25 1 d D U P B -2
H47 H 1.0535 0.1398 0.2911 0.092 Uiso 0.25 1 calc R U P B -2
C48 C 0.9602(12) 0.1133(11) 0.283(3) 0.119(19) Uiso 0.25 1 d D U P B -2
H48A H 0.9259 0.1176 0.2596 0.179 Uiso 0.25 1 calc R U P B -2
H48B H 0.9629 0.1023 0.3420 0.179 Uiso 0.25 1 calc R U P B -2
H48C H 0.9750 0.0769 0.2539 0.179 Uiso 0.25 1 calc R U P B -2
Cl1 Cl 0.89465(6) 0.05410(9) 0.84276(10) 0.0399(4) Uani 1 1 d . . . . .
Cl2 Cl 0.78719(5) 0.20685(8) 0.60511(9) 0.0340(3) Uani 1 1 d . . . . .
N1 N 0.76979(17) 0.0853(3) 0.7367(3) 0.0301(11) Uani 1 1 d . . . . .
N2 N 0.81507(19) 0.1818(3) 0.8332(3) 0.0333(12) Uani 1 1 d . . . . .
P1 P 0.78830(6) 0.03885(8) 0.58281(9) 0.0304(3) Uani 1 1 d . . . . .
P2 P 0.89688(6) 0.25682(9) 0.84176(11) 0.0386(4) Uani 1 1 d . . . . .
Ru1 Ru 0.84958(2) 0.12495(2) 0.58979(3) 0.02783(15) Uani 1 1 d . . . . .
Sn01 Sn 0.83948(2) 0.12296(2) 0.74436(2) 0.02850(14) Uani 1 1 d . . . . .

loop_
_atom_site_aniso_label
_atom_site_aniso_U_11
_atom_site_aniso_U_22
_atom_site_aniso_U_33
_atom_site_aniso_U_23
_atom_site_aniso_U_13
_atom_site_aniso_U_12
C1 0.058(4) 0.046(4) 0.035(3) -0.009(3) 0.007(3) 0.002(4)
C2 0.049(4) 0.047(4) 0.037(4) -0.003(3) -0.004(3) 0.001(3)
C3 0.051(4) 0.061(5) 0.041(4) -0.005(4) 0.002(3) -0.012(4)
C4 0.045(4) 0.036(4) 0.029(3) -0.004(3) 0.001(3) -0.003(3)
C5 0.071(5) 0.038(4) 0.053(4) -0.005(3) 0.024(4) 0.004(4)
C6 0.070(6) 0.032(4) 0.077(6) -0.005(4) 0.015(5) -0.007(4)
C7 0.060(5) 0.034(4) 0.045(4) -0.001(3) 0.003(3) 0.002(3)
C8 0.051(4) 0.024(3) 0.044(4) -0.002(3) 0.011(3) -0.002(3)
C9 0.028(3) 0.035(3) 0.030(3) -0.008(3) 0.003(2) -0.011(3)
C10 0.036(3) 0.027(3) 0.028(3) 0.003(2) 0.009(3) 0.003(3)
C11 0.034(3) 0.035(3) 0.036(3) 0.005(3) 0.010(3) 0.004(3)
C12 0.033(3) 0.045(4) 0.045(4) 0.003(3) 0.013(3) 0.004(3)
C13 0.043(4) 0.044(4) 0.041(4) 0.001(3) 0.017(3) 0.011(3)
C14 0.041(4) 0.038(4) 0.032(3) -0.002(3) 0.012(3) 0.005(3)
C15 0.030(3) 0.027(3) 0.029(3) 0.002(2) 0.006(2) -0.001(2)
C16 0.038(3) 0.037(4) 0.032(3) -0.011(3) 0.007(3) -0.008(3)
C17 0.106(7) 0.040(5) 0.047(4) 0.001(4) -0.015(5) 0.005(5)
C18 0.144(11) 0.055(6) 0.076(7) 0.000(5) 0.056(7) -0.025(6)
C19 0.068(5) 0.040(4) 0.058(5) -0.017(4) -0.002(4) -0.002(4)
C20 0.074(5) 0.033(4) 0.046(4) -0.007(3) 0.017(4) -0.005(4)
C21 0.034(4) 0.058(5) 0.119(8) -0.033(6) 0.009(5) -0.012(4)
C22 0.043(4) 0.059(5) 0.078(6) -0.018(5) -0.004(4) 0.002(4)
C23 0.051(5) 0.073(6) 0.053(5) -0.023(4) -0.009(4) 0.009(4)
C24 0.029(3) 0.049(4) 0.066(5) -0.017(4) 0.000(3) 0.007(3)
C25 0.040(4) 0.061(5) 0.058(5) 0.008(4) 0.009(3) -0.001(4)
C26 0.026(3) 0.064(5) 0.042(4) 0.014(3) 0.013(3) 0.013(3)
C27 0.041(4) 0.038(4) 0.040(3) 0.002(3) 0.017(3) 0.006(3)
C28 0.041(4) 0.041(4) 0.031(3) 0.000(3) 0.020(3) 0.001(3)
C29 0.029(3) 0.037(4) 0.038(3) 0.009(3) 0.010(3) 0.003(3)
C30 0.040(4) 0.035(4) 0.041(4) -0.001(3) 0.020(3) -0.011(3)
C31 0.024(3) 0.049(4) 0.038(3) -0.001(3) 0.008(3) -0.009(3)
C32 0.049(4) 0.040(4) 0.042(4) 0.007(3) 0.015(3) -0.006(3)
C33 0.073(6) 0.045(5) 0.064(5) 0.021(4) 0.012(4) -0.008(4)
C34 0.056(5) 0.053(5) 0.039(4) 0.012(3) 0.004(3) 0.004(4)
Cl1 0.0419(8) 0.0424(9) 0.0349(8) 0.0021(7) 0.0039(6) 0.0079(7)
Cl2 0.0373(8) 0.0306(8) 0.0351(7) -0.0008(6) 0.0085(6) 0.0029(6)
N1 0.029(3) 0.034(3) 0.030(3) -0.002(2) 0.010(2) 0.001(2)
N2 0.033(3) 0.036(3) 0.032(3) -0.007(2) 0.009(2) 0.001(2)
P1 0.0374(8) 0.0265(8) 0.0283(7) -0.0030(6) 0.0083(6) -0.0030(7)
P2 0.0405(9) 0.0360(9) 0.0420(9) -0.0106(7) 0.0151(7) -0.0039(7)
Ru1 0.0313(3) 0.0278(3) 0.0258(2) -0.00133(17) 0.00859(19) -0.00167(18)
Sn01 0.0308(2) 0.0306(2) 0.0255(2) -0.00132(15) 0.00866(16) 0.00030(16)

loop_
_atom_type_symbol
_atom_type_description
_atom_type_scat_dispersion_real
_atom_type_scat_dispersion_imag
_atom_type_scat_source
C C 0.0181 0.0091 'International Tables Vol C Tables 4.2.6.8 and 6.1.1.4'
H H 0.0000 0.0000 'International Tables Vol C Tables 4.2.6.8 and 6.1.1.4'
Cl Cl 0.3639 0.7018 'International Tables Vol C Tables 4.2.6.8 and 6.1.1.4'
N N 0.0311 0.0180 'International Tables Vol C Tables 4.2.6.8 and 6.1.1.4'
P P 0.2955 0.4335 'International Tables Vol C Tables 4.2.6.8 and 6.1.1.4'
Ru Ru 0.0552 3.2960 'International Tables Vol C Tables 4.2.6.8 and 6.1.1.4'
Sn Sn 0.0259 5.4591 'International Tables Vol C Tables 4.2.6.8 and 6.1.1.4'

loop_
_geom_angle_atom_site_label_1
_geom_angle_atom_site_label_2
_geom_angle_atom_site_label_3
_geom_angle
C3 C4 C2 107.1(6)
C3 C4 C1 109.4(6)
C2 C4 C1 108.8(6)
C3 C4 P1 114.9(5)
C2 C4 P1 107.9(5)
C1 C4 P1 108.6(5)
C7 C8 C6 108.4(6)
C7 C8 C5 107.2(6)
C6 C8 C5 108.2(6)
C7 C8 P1 107.5(5)
C6 C8 P1 113.1(5)
C5 C8 P1 112.2(5)
N1 C9 P1 113.5(4)
N1 C10 C11 124.3(6)
N1 C10 C15 116.1(5)
C11 C10 C15 119.6(6)
C12 C11 C10 119.9(7)
C13 C12 C11 120.9(6)
C12 C13 C14 120.0(6)
C13 C14 C15 120.6(6)
N2 C15 C14 124.2(6)
N2 C15 C10 116.9(5)
C14 C15 C10 118.9(6)
N2 C16 P2 108.9(4)
C17 C20 C18 108.0(8)
C17 C20 C19 108.3(7)
C18 C20 C19 108.9(7)
C17 C20 P2 106.6(5)
C18 C20 P2 108.9(6)
C19 C20 P2 115.8(6)
C21 C24 C23 108.7(7)
C21 C24 C22 108.7(6)
C23 C24 C22 107.6(7)
C21 C24 P2 109.4(7)
C23 C24 P2 118.0(5)
C22 C24 P2 104.0(5)
C27 C26 C31 116.3(6)
C27 C26 C25 122.4(7)
C31 C26 C25 121.3(7)
C27 C26 Ru1 70.4(4)
C31 C26 Ru1 69.4(3)
C25 C26 Ru1 132.0(5)
C28 C27 C26 122.8(7)
C28 C27 Ru1 75.6(4)
C26 C27 Ru1 72.4(4)
C27 C28 C29 120.3(6)
C27 C28 Ru1 68.1(3)
C29 C28 Ru1 72.7(3)
C28 C29 C30 116.9(6)
C28 C29 C32 123.0(6)
C30 C29 C32 120.0(6)
C28 C29 Ru1 71.8(4)
C30 C29 Ru1 66.9(3)
C32 C29 Ru1 130.5(4)
C31 C30 C29 121.6(6)
C31 C30 Ru1 71.1(4)
C29 C30 Ru1 75.9(4)
C30 C31 C26 121.7(6)
C30 C31 Ru1 72.0(4)
C26 C31 Ru1 73.2(4)
C34 C32 C33 109.5(6)
C34 C32 C29 114.0(6)
C33 C32 C29 110.1(6)
C40 C35 C36 118.9(15)
C40 C35 C41 120.4(11)
C36 C35 C41 120.7(11)
C35 C36 C37 121.2(16)
C38 C37 C36 118.6(17)
C39 C38 C37 121.2(17)
C40 C39 C38 118.8(18)
C35 C40 C39 121.4(17)
C43 C42 C47 118.2(16)
C43 C42 C48 121.3(11)
C47 C42 C48 120.5(11)
C42 C43 C44 121.8(17)
C45 C44 C43 118.4(18)
C44 C45 C46 121.4(17)
C47 C46 C45 118.8(18)
C46 C47 C42 121.3(17)
C10 N1 C9 118.3(5)
C10 N1 Sn01 112.6(4)
C9 N1 Sn01 120.4(3)
C15 N2 C16 121.6(5)
C15 N2 Sn01 113.1(4)
C16 N2 Sn01 124.9(4)
C9 P1 C8 102.3(3)
C9 P1 C4 100.8(3)
C8 P1 C4 109.0(3)
C9 P1 Ru1 110.7(2)
C8 P1 Ru1 118.3(2)
C4 P1 Ru1 113.7(2)
C16 P2 C24 102.1(3)
C16 P2 C20 102.9(3)
C24 P2 C20 109.7(4)
C31 Ru1 C30 36.9(3)
C31 Ru1 C27 66.4(3)
C30 Ru1 C27 78.1(3)
C31 Ru1 C26 37.4(3)
C30 Ru1 C26 67.2(3)
C27 Ru1 C26 37.1(3)
C31 Ru1 C28 77.5(3)
C30 Ru1 C28 65.3(2)
C27 Ru1 C28 36.3(2)
C26 Ru1 C28 66.2(2)
C31 Ru1 C29 66.5(2)
C30 Ru1 C29 37.2(2)
C27 Ru1 C29 65.4(2)
C26 Ru1 C29 78.8(2)
C28 Ru1 C29 35.5(2)
C31 Ru1 P1 154.2(2)
C30 Ru1 P1 166.30(19)
C27 Ru1 P1 100.1(2)
C26 Ru1 P1 119.4(2)
C28 Ru1 P1 105.17(18)
C29 Ru1 P1 129.74(17)
C31 Ru1 Cl2 114.87(19)
C30 Ru1 Cl2 88.07(19)
C27 Ru1 Cl2 151.97(18)
C26 Ru1 Cl2 152.3(2)
C28 Ru1 Cl2 115.65(18)
C29 Ru1 Cl2 88.89(16)
P1 Ru1 Cl2 87.53(6)
C31 Ru1 Sn01 91.73(17)
C30 Ru1 Sn01 109.31(17)
C27 Ru1 Sn01 133.34(18)
C26 Ru1 Sn01 101.56(18)
C28 Ru1 Sn01 167.66(18)
C29 Ru1 Sn01 144.04(17)
P1 Ru1 Sn01 81.91(4)
Cl2 Ru1 Sn01 74.22(4)
N2 Sn01 N1 80.8(2)
N2 Sn01 Cl1 95.22(16)
N1 Sn01 Cl1 109.73(15)
N2 Sn01 Ru1 141.08(16)
N1 Sn01 Ru1 100.31(14)
Cl1 Sn01 Ru1 119.98(4)

loop_
_geom_bond_atom_site_label_1
_geom_bond_atom_site_label_2
_geom_bond_distance
C1 C4 1.538(9)
C2 C4 1.537(10)
C3 C4 1.522(10)
C4 P1 1.907(7)
C5 C8 1.540(10)
C6 C8 1.533(11)
C7 C8 1.513(10)
C8 P1 1.904(7)
C9 N1 1.444(8)
C9 P1 1.871(6)
C10 N1 1.390(8)
C10 C11 1.403(9)
C10 C15 1.424(9)
C11 C12 1.385(9)
C12 C13 1.384(11)
C13 C14 1.395(10)
C14 C15 1.396(9)
C15 N2 1.391(8)
C16 N2 1.459(8)
C16 P2 1.854(6)
C17 C20 1.521(13)
C18 C20 1.540(12)
C19 C20 1.552(10)
C20 P2 1.887(8)
C21 C24 1.520(11)
C22 C24 1.578(12)
C23 C24 1.533(11)
C24 P2 1.877(8)
C25 C26 1.498(11)
C26 C27 1.412(10)
C26 C31 1.416(11)
C26 Ru1 2.230(6)
C27 C28 1.407(10)
C27 Ru1 2.204(6)
C28 C29 1.408(9)
C28 Ru1 2.300(6)
C29 C30 1.440(10)
C29 C32 1.524(10)
C29 Ru1 2.312(6)
C30 C31 1.385(10)
C30 Ru1 2.192(6)
C31 Ru1 2.180(6)
C32 C34 1.519(11)
C32 C33 1.522(11)
C35 C40 1.371(9)
C35 C36 1.372(9)
C35 C41 1.487(9)
C36 C37 1.380(10)
C37 C38 1.378(10)
C38 C39 1.374(10)
C39 C40 1.374(10)
C42 C43 1.370(9)
C42 C47 1.381(9)
C42 C48 1.484(9)
C43 C44 1.380(10)
C44 C45 1.371(10)
C45 C46 1.375(10)
C46 C47 1.374(10)
Cl1 Sn01 2.4634(16)
Cl2 Ru1 2.4102(15)
N1 Sn01 2.067(5)
N2 Sn01 2.043(5)
P1 Ru1 2.3976(16)
Ru1 Sn01 2.5716(6)
